data_1520809
loop_
_publ_author_name
'Bakhous, K.'
'Cherkaoui, F.'
'Benabad, A.'
'Savariault, J.M.'

_publ_section_title
;
 New phosphosilicates with Nasicon structure type
;
_journal_name_full 'Materials Research Bulletin'
_journal_page_first 263
_journal_page_last 269
_journal_volume 34
_journal_year 1999
_chemical_formula_sum 'La0.167 O12 P2.833 Pb0.333 Si0.167 Zr2'
_chemical_name_systematic 'La0.167 Pb0.333 Zr2 (P O4)2.833 (Si O4)0.167'
_space_group_IT_number 148
_symmetry_space_group_name_Hall '-R 3'
_symmetry_space_group_name_H-M 'R -3 :H'
_cell_angle_alpha 90
_cell_angle_beta 90
_cell_angle_gamma 120
_cell_formula_units_Z 6
_cell_length_a 8.692
_cell_length_b 8.692
_cell_length_c 23.45
_cell_volume 1534.309
_citation_journal_id_ASTM MRBUAC
_cod_data_source_file Bakhous_MRBUAC_1999_514.cif
_cod_data_source_block La0.167O12P2.833Pb0.333Si0.167Zr2
_cod_database_code 1520809

loop_
_symmetry_equiv_pos_as_xyz
x,y,z
-y,x-y,z
-x+y,-x,z
-x,-y,-z
y,-x+y,-z
x-y,x,-z
x+2/3,y+1/3,z+1/3
-y+2/3,x-y+1/3,z+1/3
-x+y+2/3,-x+1/3,z+1/3
-x+2/3,-y+1/3,-z+1/3
y+2/3,-x+y+1/3,-z+1/3
x-y+2/3,x+1/3,-z+1/3
x+1/3,y+2/3,z+2/3
-y+1/3,x-y+2/3,z+2/3
-x+y+1/3,-x+2/3,z+2/3
-x+1/3,-y+2/3,-z+2/3
y+1/3,-x+y+2/3,-z+2/3
x-y+1/3,x+2/3,-z+2/3

loop_
_atom_site_label
_atom_site_type_symbol
_atom_site_fract_x
_atom_site_fract_y
_atom_site_fract_z
_atom_site_occupancy
_atom_site_U_iso_or_equiv
Pb1 Pb+2 0 0 0 0.0667 0.0
O3 O-2 0.209 0.145 0.0972 1 0.0
Zr2 Zr+4 0 0 0.6511 1 0.0
Pb2 Pb+2 0 0 0.5 0.6 0.0
La1 La+3 0 0 0 0.0333 0.0
O2 O-2 0.015 0.819 0.6937 1 0.0
La2 La+3 0 0 0.5 0.3 0.0
P1 P+5 0.288 -0.001 0.246 0.9444 0.0
O4 O-2 0.803 0.806 0.5894 1 0.0
Si1 Si+4 0.288 -0.001 0.246 0.0556 0.0
O1 O-2 0.158 -0.064 0.202 1 0.0
Zr1 Zr+4 0 0 0.1441 1 0.0
